data_2312400
loop_
_publ_author_name
'N&#xe4;ther, Christian'
'Jess, Inke'

_publ_section_title
;
 Synthesis and crystal structure of
 diiso-thio-cyanato-tetra-kis-(4-methyl-pyridine <i>N</i>-oxide)cobalt(II)
 and diiso-thio-cyanato-tris-(4-methyl-pyridine <i>N</i>-oxide)cobalt(II)
 showing two different metal coordination polyhedra.
;
_journal_coeditor_code HB8092
_journal_issue 'Pt 2'
_journal_name_full 'Acta crystallographica. Section E, Crystallographic communications'
_journal_page_first 174
_journal_page_last 179
_journal_paper_doi 10.1107/S2056989024000471
_journal_volume 80
_journal_year 2024
_chemical_formula_iupac '[Co (N C S)2 (C6 H7 N1 O1)3]'
_chemical_formula_moiety 'C20 H21 Co N5 O3 S2'
_chemical_formula_sum 'C20 H21 Co N5 O3 S2'
_chemical_formula_weight 502.47
_chemical_name_systematic
;
Tris(4-methylpyridine
<i>N</i>-oxide-\k<i>O</i>)bis(thiocyanato-\k<i>N</i>)cobalt(II)
;
_space_group_crystal_system triclinic
_space_group_IT_number 2
_space_group_name_Hall '-P 1'
_space_group_name_H-M_alt 'P -1'
_atom_sites_solution_hydrogens geom
_atom_sites_solution_primary dual
_audit_creation_method
;
Olex2 1.3-ac4
(compiled 2020.11.27 svn.r5f609507 for Rigaku Oxford Diffraction, GUI svn.r6214)
;
_cell_angle_alpha 93.5044(8)
_cell_angle_beta 91.8625(8)
_cell_angle_gamma 115.0705(7)
_cell_formula_units_Z 4
_cell_length_a 11.70330(8)
_cell_length_b 12.55284(9)
_cell_length_c 17.5256(2)
_cell_measurement_reflns_used 22375
_cell_measurement_temperature 100.15
_cell_measurement_theta_max 79.4120
_cell_measurement_theta_min 3.8950
_cell_volume 2322.89(4)
_computing_cell_refinement
;
CrysAlis PRO (Rigaku OD, 2021)
;
_computing_data_collection
;
CrysAlis PRO (Rigaku OD, 2021)
;
_computing_data_reduction
;
CrysAlis PRO (Rigaku OD, 2021)
;
_computing_molecular_graphics
;
DIAMOND (Brandenburg & Putz, 1999)
;
_computing_publication_material
;
publCIF (Westrip, 2010)
;
_computing_structure_refinement
;
SHELXL2016 (Sheldrick, 2015a)
;
_computing_structure_solution
;
SHELXT2014 (Sheldrick, 2015b)
;
_diffrn_ambient_temperature 100.15
_diffrn_detector 'Hybrid Pixel Array Detector'
_diffrn_detector_area_resol_mean 10.0000
_diffrn_measured_fraction_theta_full 0.999
_diffrn_measured_fraction_theta_max 0.979
_diffrn_measurement_device 'four-circle diffractometer'
_diffrn_measurement_device_type 'Rigaku XtaLAB Synergy Dualflex diffractometer with a HyPix detector'
_diffrn_measurement_method '\w scans'
_diffrn_radiation_monochromator mirror
_diffrn_radiation_probe x-ray
_diffrn_radiation_type 'Cu K\a'
_diffrn_radiation_wavelength 1.54184
_diffrn_reflns_av_unetI/netI 0.0067
_diffrn_reflns_limit_h_max 14
_diffrn_reflns_limit_h_min -14
_diffrn_reflns_limit_k_max 15
_diffrn_reflns_limit_k_min -15
_diffrn_reflns_limit_l_max 22
_diffrn_reflns_limit_l_min -22
_diffrn_reflns_number 11225
_diffrn_reflns_theta_full 67.684
_diffrn_reflns_theta_max 80.335
_diffrn_reflns_theta_min 2.531
_diffrn_source 'micro-focus sealed X-ray tube'
_exptl_absorpt_coefficient_mu 7.737
_exptl_absorpt_correction_T_max 0.11582
_exptl_absorpt_correction_T_min 0.02424
_exptl_absorpt_correction_type multi-scan
_exptl_absorpt_process_details
;
(CrysAlis PRO; Rigaku OD, 2021)
;
_exptl_crystal_colour violet
_exptl_crystal_density_diffrn 1.437
_exptl_crystal_description block
_exptl_crystal_F_000 1036
_exptl_crystal_size_max 0.2
_exptl_crystal_size_mid 0.18
_exptl_crystal_size_min 0.1
_refine_diff_density_max 0.326
_refine_diff_density_min -0.247
_refine_ls_extinction_method none
_refine_ls_goodness_of_fit_ref 1.071
_refine_ls_hydrogen_treatment constr
_refine_ls_matrix_type full
_refine_ls_number_parameters 566
_refine_ls_number_reflns 11225
_refine_ls_number_restraints 0
_refine_ls_restrained_S_all 1.071
_refine_ls_R_factor_all 0.0294
_refine_ls_R_factor_gt 0.0287
_refine_ls_shift/su_max 0.001
_refine_ls_shift/su_mean 0.000
_refine_ls_structure_factor_coef Fsqd
_refine_ls_weighting_details 'w=1/[\s^2^(Fo^2^)+(0.0450P)^2^+0.8076P] where P=(Fo^2^+2Fc^2^)/3'
_refine_ls_weighting_scheme calc
_refine_ls_wR_factor_gt 0.0804
_refine_ls_wR_factor_ref 0.0810
_reflns_number_gt 10980
_reflns_number_total 11225
_reflns_threshold_expression 'I > 2\s(I)'
_cod_data_source_file hb8092.cif
_cod_data_source_block 2
_cod_database_code 2312400
_shelx_space_group_comment
;
The symmetry employed for this shelxl refinement is uniquely defined
by the following loop, which should always be used as a source of
symmetry information in preference to the above space-group names.
They are only intended as comments.
;

loop_
_space_group_symop_operation_xyz
'x, y, z'
'-x, -y, -z'

loop_
_atom_site_type_symbol
_atom_site_label
_atom_site_fract_x
_atom_site_fract_y
_atom_site_fract_z
_atom_site_U_iso_or_equiv
_atom_site_adp_type
_atom_site_calc_flag
_atom_site_occupancy
_atom_site_disorder_assembly
_atom_site_disorder_group
Co Co1 0.87727(3) 0.63471(2) 0.08404(2) 0.03107(7) Uani d 1 . .
N N1 1.05248(15) 0.77002(14) 0.06799(10) 0.0364(3) Uani d 1 . .
C C1 1.14327(17) 0.85769(17) 0.06745(11) 0.0340(4) Uani d 1 . .
S S1 1.27208(4) 0.98014(4) 0.06637(3) 0.04113(11) Uani d 1 . .
N N2 0.70108(14) 0.49727(14) 0.09855(9) 0.0336(3) Uani d 1 . .
C C2 0.61353(17) 0.40560(16) 0.09628(10) 0.0332(4) Uani d 1 . .
S S2 0.49072(4) 0.27783(4) 0.09380(3) 0.03765(10) Uani d 1 . .
O O11 0.81378(12) 0.74195(11) 0.13747(8) 0.0370(3) Uani d 1 . .
N N11 0.89135(14) 0.85821(13) 0.14616(9) 0.0333(3) Uani d 1 . .
C C11 0.97058(18) 0.90240(17) 0.20938(11) 0.0359(4) Uani d 1 . .
H H11 0.970160 0.851990 0.247757 0.043 Uiso calc 1 . .
C C12 1.05192(18) 1.02021(17) 0.21838(11) 0.0367(4) Uani d 1 . .
H H12 1.107390 1.050856 0.263117 0.044 Uiso calc 1 . .
C C13 1.05383(18) 1.09533(17) 0.16239(11) 0.0346(4) Uani d 1 . .
C C14 0.96919(18) 1.04603(17) 0.09893(11) 0.0350(4) Uani d 1 . .
H H14 0.966689 1.094846 0.060173 0.042 Uiso calc 1 . .
C C15 0.88907(18) 0.92801(17) 0.09118(11) 0.0354(4) Uani d 1 . .
H H15 0.832126 0.895551 0.047195 0.042 Uiso calc 1 . .
C C16 1.1468(2) 1.22268(18) 0.16920(13) 0.0432(4) Uani d 1 . .
H H16A 1.160465 1.253518 0.223087 0.065 Uiso calc 1 . .
H H16B 1.113463 1.267842 0.139177 0.065 Uiso calc 1 . .
H H16C 1.227112 1.229938 0.149776 0.065 Uiso calc 1 . .
O O21 0.85790(12) 0.59878(11) -0.02960(8) 0.0387(3) Uani d 1 . .
N N21 0.75725(15) 0.49966(14) -0.05742(9) 0.0345(3) Uani d 1 . .
C C21 0.64766(19) 0.50453(18) -0.07788(11) 0.0380(4) Uani d 1 . .
H H21 0.642351 0.578101 -0.074644 0.046 Uiso calc 1 . .
C C22 0.54344(19) 0.40278(18) -0.10347(12) 0.0393(4) Uani d 1 . .
H H22 0.466736 0.406627 -0.118740 0.047 Uiso calc 1 . .
C C23 0.54960(18) 0.29452(18) -0.10714(11) 0.0380(4) Uani d 1 . .
C C24 0.66481(18) 0.29383(17) -0.08511(12) 0.0373(4) Uani d 1 . .
H H24 0.672089 0.221193 -0.086544 0.045 Uiso calc 1 . .
C C25 0.76740(18) 0.39666(17) -0.06148(11) 0.0365(4) Uani d 1 . .
H H25 0.846042 0.395408 -0.047894 0.044 Uiso calc 1 . .
C C26 0.4372(2) 0.1817(2) -0.13225(15) 0.0506(5) Uani d 1 . .
H H26A 0.414610 0.130513 -0.089887 0.076 Uiso calc 1 . .
H H26B 0.457444 0.141697 -0.175943 0.076 Uiso calc 1 . .
H H26C 0.365747 0.198853 -0.147350 0.076 Uiso calc 1 . .
O O31 0.96976(12) 0.55822(12) 0.14100(9) 0.0401(3) Uani d 1 . .
N N31 0.89880(15) 0.45128(14) 0.16484(10) 0.0355(3) Uani d 1 . .
C C31 0.88804(18) 0.35399(18) 0.12180(12) 0.0383(4) Uani d 1 . .
H H31 0.935574 0.361629 0.077893 0.046 Uiso calc 1 . .
C C32 0.8084(2) 0.24428(18) 0.14168(12) 0.0404(4) Uani d 1 . .
H H32 0.800278 0.176188 0.110891 0.048 Uiso calc 1 . .
C C33 0.73886(19) 0.23121(17) 0.20659(12) 0.0387(4) Uani d 1 . .
C C34 0.75831(19) 0.33383(18) 0.25114(12) 0.0393(4) Uani d 1 . .
H H34 0.715986 0.328356 0.297091 0.047 Uiso calc 1 . .
C C35 0.83775(19) 0.44285(17) 0.22969(11) 0.0376(4) Uani d 1 . .
H H35 0.849641 0.512152 0.260476 0.045 Uiso calc 1 . .
C C36 0.6449(2) 0.1123(2) 0.22542(14) 0.0521(5) Uani d 1 . .
H H36A 0.576176 0.079770 0.185175 0.078 Uiso calc 1 . .
H H36B 0.610313 0.119739 0.274605 0.078 Uiso calc 1 . .
H H36C 0.686615 0.059380 0.228816 0.078 Uiso calc 1 . .
Co Co2 0.35615(3) 0.11924(2) 0.41874(2) 0.03115(7) Uani d 1 . .
N N3 0.53440(15) 0.25825(14) 0.44106(10) 0.0361(3) Uani d 1 . .
C C3 0.62725(17) 0.34432(16) 0.44440(10) 0.0333(4) Uani d 1 . .
S S3 0.75865(4) 0.46580(4) 0.44927(3) 0.03878(10) Uani d 1 . .
N N4 0.18025(14) -0.02361(14) 0.39579(9) 0.0343(3) Uani d 1 . .
C C4 0.09849(17) -0.11823(16) 0.39280(10) 0.0330(4) Uani d 1 . .
S S4 -0.01714(5) -0.25075(4) 0.38844(3) 0.04076(11) Uani d 1 . .
O O41 0.28977(12) 0.21590(11) 0.36094(8) 0.0358(3) Uani d 1 . .
N N41 0.37181(14) 0.32772(14) 0.35101(9) 0.0330(3) Uani d 1 . .
C C41 0.38679(18) 0.41538(17) 0.40442(11) 0.0350(4) Uani d 1 . .
H H41 0.338588 0.398404 0.448341 0.042 Uiso calc 1 . .
C C42 0.47149(18) 0.52902(17) 0.39546(11) 0.0362(4) Uani d 1 . .
H H42 0.482020 0.590067 0.433658 0.043 Uiso calc 1 . .
C C43 0.54250(18) 0.55631(17) 0.33101(11) 0.0353(4) Uani d 1 . .
C C44 0.52331(18) 0.46289(17) 0.27734(11) 0.0361(4) Uani d 1 . .
H H44 0.569378 0.477614 0.232525 0.043 Uiso calc 1 . .
C C45 0.43865(18) 0.34961(17) 0.28823(11) 0.0351(4) Uani d 1 . .
H H45 0.427369 0.286708 0.251345 0.042 Uiso calc 1 . .
C C46 0.6381(2) 0.67946(18) 0.32134(14) 0.0467(5) Uani d 1 . .
H H46A 0.604421 0.735722 0.338290 0.070 Uiso calc 1 . .
H H46B 0.656353 0.687183 0.267249 0.070 Uiso calc 1 . .
H H46C 0.716030 0.695957 0.352149 0.070 Uiso calc 1 . .
O O51 0.44472(13) 0.03239(12) 0.36803(9) 0.0428(3) Uani d 1 . .
N N51 0.37995(15) -0.08235(14) 0.34244(10) 0.0372(3) Uani d 1 . .
C C51 0.30902(19) -0.11292(18) 0.27584(11) 0.0380(4) Uani d 1 . .
H H51 0.304767 -0.053571 0.246299 0.046 Uiso calc 1 . .
C C52 0.24278(19) -0.22988(18) 0.25057(11) 0.0382(4) Uani d 1 . .
H H52 0.192085 -0.251061 0.203803 0.046 Uiso calc 1 . .
C C53 0.24931(18) -0.31784(17) 0.29300(11) 0.0375(4) Uani d 1 . .
C C54 0.32194(19) -0.28153(18) 0.36173(12) 0.0400(4) Uani d 1 . .
H H54 0.326632 -0.339102 0.392848 0.048 Uiso calc 1 . .
C C55 0.38710(19) -0.16438(18) 0.38572(12) 0.0407(4) Uani d 1 . .
H H55 0.437167 -0.141148 0.432762 0.049 Uiso calc 1 . .
C C56 0.1801(2) -0.44603(19) 0.26705(14) 0.0520(5) Uani d 1 . .
H H56A 0.101210 -0.480407 0.293084 0.078 Uiso calc 1 . .
H H56B 0.232895 -0.486601 0.279491 0.078 Uiso calc 1 . .
H H56C 0.160765 -0.455140 0.211550 0.078 Uiso calc 1 . .
O O61 0.34565(13) 0.11125(12) 0.53174(8) 0.0410(3) Uani d 1 . .
N N61 0.25378(15) 0.01407(14) 0.55669(9) 0.0355(3) Uani d 1 . .
C C61 0.27566(18) -0.08185(18) 0.56382(11) 0.0386(4) Uani d 1 . .
H H61 0.356316 -0.078782 0.554042 0.046 Uiso calc 1 . .
C C62 0.18226(18) -0.18381(18) 0.58510(12) 0.0391(4) Uani d 1 . .
H H62 0.198213 -0.251449 0.589358 0.047 Uiso calc 1 . .
C C63 0.06403(18) -0.18932(18) 0.60056(11) 0.0375(4) Uani d 1 . .
C C64 0.04626(18) -0.08750(18) 0.59427(11) 0.0386(4) Uani d 1 . .
H H64 -0.032499 -0.087445 0.605725 0.046 Uiso calc 1 . .
C C65 0.14146(19) 0.01333(18) 0.57162(11) 0.0380(4) Uani d 1 . .
H H65 0.127867 0.082073 0.566563 0.046 Uiso calc 1 . .
C C66 -0.0390(2) -0.3012(2) 0.62263(15) 0.0505(5) Uani d 1 . .
H H66A -0.068265 -0.359616 0.578254 0.076 Uiso calc 1 . .
H H66B -0.109516 -0.285417 0.639936 0.076 Uiso calc 1 . .
H H66C -0.006565 -0.331754 0.664154 0.076 Uiso calc 1 . .

loop_
_atom_site_aniso_label
_atom_site_aniso_U_11
_atom_site_aniso_U_22
_atom_site_aniso_U_33
_atom_site_aniso_U_12
_atom_site_aniso_U_13
_atom_site_aniso_U_23
Co1 0.02863(14) 0.02864(14) 0.03621(15) 0.01222(11) 0.00333(11) 0.00390(11)
N1 0.0305(8) 0.0337(8) 0.0446(9) 0.0128(6) 0.0041(6) 0.0059(6)
C1 0.0335(9) 0.0349(9) 0.0376(9) 0.0181(8) 0.0016(7) 0.0061(7)
S1 0.0309(2) 0.0339(2) 0.0544(3) 0.00922(18) 0.00113(19) 0.0089(2)
N2 0.0308(7) 0.0336(8) 0.0355(8) 0.0128(6) 0.0040(6) 0.0033(6)
C2 0.0351(9) 0.0358(9) 0.0326(9) 0.0186(8) 0.0055(7) 0.0031(7)
S2 0.0334(2) 0.0321(2) 0.0426(2) 0.00919(17) 0.00627(18) 0.00218(18)
O11 0.0343(6) 0.0293(6) 0.0458(7) 0.0120(5) 0.0058(5) 0.0012(5)
N11 0.0318(7) 0.0315(7) 0.0372(8) 0.0143(6) 0.0035(6) 0.0018(6)
C11 0.0391(9) 0.0367(9) 0.0347(9) 0.0184(8) 0.0023(7) 0.0063(7)
C12 0.0365(9) 0.0401(10) 0.0336(9) 0.0167(8) 0.0000(7) 0.0021(7)
C13 0.0341(9) 0.0349(9) 0.0370(9) 0.0166(7) 0.0054(7) 0.0037(7)
C14 0.0370(9) 0.0380(9) 0.0351(9) 0.0202(8) 0.0042(7) 0.0076(7)
C15 0.0354(9) 0.0408(10) 0.0335(9) 0.0198(8) 0.0011(7) 0.0030(7)
C16 0.0413(10) 0.0371(10) 0.0482(11) 0.0134(8) 0.0023(8) 0.0073(8)
O21 0.0351(7) 0.0347(7) 0.0387(7) 0.0074(5) 0.0061(5) 0.0018(5)
N21 0.0335(8) 0.0355(8) 0.0328(7) 0.0131(6) 0.0049(6) 0.0022(6)
C21 0.0405(10) 0.0393(10) 0.0389(10) 0.0211(8) 0.0056(8) 0.0062(8)
C22 0.0350(9) 0.0451(11) 0.0418(10) 0.0209(8) 0.0027(8) 0.0040(8)
C23 0.0348(9) 0.0402(10) 0.0399(10) 0.0172(8) 0.0033(7) 0.0012(8)
C24 0.0372(9) 0.0375(9) 0.0405(10) 0.0190(8) 0.0054(8) 0.0029(8)
C25 0.0324(9) 0.0406(10) 0.0396(10) 0.0184(8) 0.0034(7) 0.0038(8)
C26 0.0358(10) 0.0445(11) 0.0670(15) 0.0142(9) -0.0017(10) -0.0034(10)
O31 0.0314(6) 0.0334(7) 0.0546(8) 0.0116(5) 0.0033(6) 0.0134(6)
N31 0.0310(7) 0.0346(8) 0.0424(8) 0.0147(6) 0.0029(6) 0.0089(6)
C31 0.0381(10) 0.0429(10) 0.0399(10) 0.0222(8) 0.0087(8) 0.0069(8)
C32 0.0448(11) 0.0369(10) 0.0430(10) 0.0206(8) 0.0061(8) 0.0038(8)
C33 0.0380(10) 0.0375(10) 0.0411(10) 0.0158(8) 0.0036(8) 0.0077(8)
C34 0.0407(10) 0.0436(10) 0.0368(9) 0.0203(8) 0.0061(8) 0.0067(8)
C35 0.0403(10) 0.0386(9) 0.0377(9) 0.0207(8) 0.0015(8) 0.0019(7)
C36 0.0555(13) 0.0411(11) 0.0532(13) 0.0131(10) 0.0079(10) 0.0102(9)
Co2 0.02840(14) 0.03116(15) 0.03437(15) 0.01296(12) 0.00080(11) 0.00492(11)
N3 0.0315(8) 0.0350(8) 0.0408(8) 0.0132(7) -0.0009(6) 0.0040(6)
C3 0.0341(9) 0.0363(9) 0.0330(9) 0.0186(8) 0.0012(7) 0.0021(7)
S3 0.0320(2) 0.0347(2) 0.0445(2) 0.00978(17) 0.00310(18) -0.00029(18)
N4 0.0303(7) 0.0372(8) 0.0359(8) 0.0149(6) 0.0018(6) 0.0033(6)
C4 0.0320(9) 0.0371(9) 0.0327(9) 0.0171(8) 0.0017(7) 0.0049(7)
S4 0.0360(2) 0.0351(2) 0.0443(2) 0.00832(18) 0.00144(19) 0.00562(19)
O41 0.0312(6) 0.0328(6) 0.0418(7) 0.0119(5) 0.0004(5) 0.0077(5)
N41 0.0310(7) 0.0338(8) 0.0358(8) 0.0151(6) 0.0001(6) 0.0055(6)
C41 0.0352(9) 0.0416(10) 0.0340(9) 0.0219(8) 0.0018(7) 0.0038(7)
C42 0.0381(9) 0.0379(9) 0.0368(9) 0.0209(8) -0.0022(7) -0.0005(7)
C43 0.0335(9) 0.0359(9) 0.0381(9) 0.0164(7) -0.0017(7) 0.0037(7)
C44 0.0355(9) 0.0382(10) 0.0350(9) 0.0160(8) 0.0034(7) 0.0040(7)
C45 0.0376(9) 0.0371(9) 0.0327(9) 0.0184(8) 0.0014(7) 0.0009(7)
C46 0.0456(11) 0.0375(10) 0.0518(12) 0.0129(9) 0.0024(9) 0.0023(9)
O51 0.0306(6) 0.0349(7) 0.0607(9) 0.0129(5) 0.0022(6) -0.0025(6)
N51 0.0306(8) 0.0367(8) 0.0462(9) 0.0164(6) 0.0036(6) 0.0006(7)
C51 0.0393(10) 0.0420(10) 0.0380(10) 0.0219(8) 0.0055(8) 0.0071(8)
C52 0.0406(10) 0.0448(10) 0.0332(9) 0.0222(8) 0.0004(7) 0.0023(8)
C53 0.0357(9) 0.0384(10) 0.0388(10) 0.0165(8) 0.0007(7) 0.0017(8)
C54 0.0395(10) 0.0411(10) 0.0425(10) 0.0205(8) -0.0027(8) 0.0046(8)
C55 0.0373(10) 0.0439(11) 0.0432(10) 0.0204(8) -0.0056(8) 0.0002(8)
C56 0.0575(13) 0.0397(11) 0.0535(13) 0.0169(10) -0.0128(10) 0.0027(9)
O61 0.0366(7) 0.0384(7) 0.0380(7) 0.0060(6) 0.0000(5) 0.0072(6)
N61 0.0331(8) 0.0383(8) 0.0327(7) 0.0127(6) 0.0013(6) 0.0054(6)
C61 0.0314(9) 0.0472(11) 0.0416(10) 0.0201(8) 0.0037(7) 0.0100(8)
C62 0.0358(10) 0.0427(10) 0.0443(10) 0.0209(8) 0.0030(8) 0.0104(8)
C63 0.0331(9) 0.0444(10) 0.0359(9) 0.0168(8) 0.0028(7) 0.0077(8)
C64 0.0345(9) 0.0484(11) 0.0379(10) 0.0221(8) 0.0049(7) 0.0043(8)
C65 0.0388(10) 0.0430(10) 0.0360(9) 0.0213(8) 0.0016(8) 0.0029(8)
C66 0.0348(10) 0.0507(12) 0.0633(14) 0.0140(9) 0.0064(9) 0.0161(10)

loop_
_atom_type_symbol
_atom_type_description
_atom_type_scat_dispersion_real
_atom_type_scat_dispersion_imag
_atom_type_scat_source
C C 0.0181 0.0091 'International Tables Vol C Tables 4.2.6.8 and 6.1.1.4'
H H 0.0000 0.0000 'International Tables Vol C Tables 4.2.6.8 and 6.1.1.4'
Co Co -2.3653 3.6143 'International Tables Vol C Tables 4.2.6.8 and 6.1.1.4'
N N 0.0311 0.0180 'International Tables Vol C Tables 4.2.6.8 and 6.1.1.4'
O O 0.0492 0.0322 'International Tables Vol C Tables 4.2.6.8 and 6.1.1.4'
S S 0.3331 0.5567 'International Tables Vol C Tables 4.2.6.8 and 6.1.1.4'

loop_
_geom_angle_atom_site_label_1
_geom_angle_atom_site_label_2
_geom_angle_atom_site_label_3
_geom_angle_site_symmetry_1
_geom_angle_site_symmetry_3
_geom_angle
_geom_angle_publ_flag
N1 Co1 N2 . . 179.11(7) y
O11 Co1 N1 . . 93.86(6) y
O11 Co1 N2 . . 86.87(6) y
O11 Co1 O21 . . 122.93(6) y
O11 Co1 O31 . . 121.98(6) y
O21 Co1 N1 . . 87.05(6) y
O21 Co1 N2 . . 92.13(6) y
O21 Co1 O31 . . 115.07(6) y
O31 Co1 N1 . . 87.43(6) y
O31 Co1 N2 . . 92.62(6) y
Co1 N1 Co . . 167.85(16) y
N1 C1 S1 . . 179.28(19) ?
C2 N2 Co1 . . 164.31(15) ?
N2 C2 S2 . . 179.49(19) ?
N11 O11 Co1 . . 117.79(10) ?
C11 N11 O11 . . 119.39(15) ?
C11 N11 C15 . . 121.18(16) ?
C15 N11 O11 . . 119.44(15) ?
N11 C11 H11 . . 120.0 ?
N11 C11 C12 . . 120.10(17) ?
C12 C11 H11 . . 120.0 ?
C11 C12 H12 . . 119.7 ?
C11 C12 C13 . . 120.61(18) ?
C13 C12 H12 . . 119.7 ?
C12 C13 C16 . . 121.34(18) ?
C14 C13 C12 . . 117.13(17) ?
C14 C13 C16 . . 121.49(17) ?
C13 C14 H14 . . 119.4 ?
C15 C14 C13 . . 121.15(17) ?
C15 C14 H14 . . 119.4 ?
N11 C15 C14 . . 119.83(17) ?
N11 C15 H15 . . 120.1 ?
C14 C15 H15 . . 120.1 ?
C13 C16 H16A . . 109.5 ?
C13 C16 H16B . . 109.5 ?
C13 C16 H16C . . 109.5 ?
H16A C16 H16B . . 109.5 ?
H16A C16 H16C . . 109.5 ?
H16B C16 H16C . . 109.5 ?
N21 O21 Co1 . . 116.67(10) ?
C21 N21 O21 . . 119.83(16) ?
C25 N21 O21 . . 118.85(16) ?
C25 N21 C21 . . 121.27(17) ?
N21 C21 H21 . . 120.0 ?
N21 C21 C22 . . 119.92(18) ?
C22 C21 H21 . . 120.0 ?
C21 C22 H22 . . 119.8 ?
C21 C22 C23 . . 120.48(18) ?
C23 C22 H22 . . 119.8 ?
C22 C23 C24 . . 117.52(18) ?
C22 C23 C26 . . 121.97(19) ?
C24 C23 C26 . . 120.49(19) ?
C23 C24 H24 . . 119.7 ?
C25 C24 C23 . . 120.64(18) ?
C25 C24 H24 . . 119.7 ?
N21 C25 C24 . . 120.14(18) ?
N21 C25 H25 . . 119.9 ?
C24 C25 H25 . . 119.9 ?
C23 C26 H26A . . 109.5 ?
C23 C26 H26B . . 109.5 ?
C23 C26 H26C . . 109.5 ?
H26A C26 H26B . . 109.5 ?
H26A C26 H26C . . 109.5 ?
H26B C26 H26C . . 109.5 ?
N31 O31 Co1 . . 116.49(10) ?
O31 N31 C31 . . 118.85(16) ?
O31 N31 C35 . . 119.84(16) ?
C35 N31 C31 . . 121.29(17) ?
N31 C31 H31 . . 120.1 ?
N31 C31 C32 . . 119.83(18) ?
C32 C31 H31 . . 120.1 ?
C31 C32 H32 . . 119.5 ?
C31 C32 C33 . . 120.92(19) ?
C33 C32 H32 . . 119.5 ?
C32 C33 C36 . . 121.11(19) ?
C34 C33 C32 . . 116.96(18) ?
C34 C33 C36 . . 121.90(19) ?
C33 C34 H34 . . 119.5 ?
C35 C34 C33 . . 121.01(19) ?
C35 C34 H34 . . 119.5 ?
N31 C35 C34 . . 119.84(18) ?
N31 C35 H35 . . 120.1 ?
C34 C35 H35 . . 120.1 ?
C33 C36 H36A . . 109.5 ?
C33 C36 H36B . . 109.5 ?
C33 C36 H36C . . 109.5 ?
H36A C36 H36B . . 109.5 ?
H36A C36 H36C . . 109.5 ?
H36B C36 H36C . . 109.5 ?
N3 Co2 N4 . . 178.20(6) ?
O41 Co2 N3 . . 93.31(6) y
O41 Co2 N4 . . 88.08(6) y
O51 Co2 N3 . . 86.15(6) y
O51 Co2 N4 . . 92.14(6) y
O51 Co2 O41 . . 122.04(6) y
O51 Co2 O61 . . 115.95(6) y
O61 Co2 N3 . . 87.50(6) y
O61 Co2 N4 . . 92.75(6) y
O61 Co2 O41 . . 121.94(6) y
Co2 N3 Co3 . . 168.81(15) y
N3 C3 S3 . . 179.8(2) ?
C4 N4 Co2 . . 161.93(15) ?
N4 C4 S4 . . 179.57(19) ?
N41 O41 Co2 . . 117.09(10) ?
C41 N41 O41 . . 119.69(16) ?
C45 N41 O41 . . 119.27(15) ?
C45 N41 C41 . . 121.03(16) ?
N41 C41 H41 . . 119.9 ?
N41 C41 C42 . . 120.12(18) ?
C42 C41 H41 . . 119.9 ?
C41 C42 H42 . . 119.5 ?
C41 C42 C43 . . 120.98(18) ?
C43 C42 H42 . . 119.5 ?
C42 C43 C46 . . 121.69(18) ?
C44 C43 C42 . . 116.75(18) ?
C44 C43 C46 . . 121.53(18) ?
C43 C44 H44 . . 119.5 ?
C45 C44 C43 . . 120.98(18) ?
C45 C44 H44 . . 119.5 ?
N41 C45 C44 . . 120.12(17) ?
N41 C45 H45 . . 119.9 ?
C44 C45 H45 . . 119.9 ?
C43 C46 H46A . . 109.5 ?
C43 C46 H46B . . 109.5 ?
C43 C46 H46C . . 109.5 ?
H46A C46 H46B . . 109.5 ?
H46A C46 H46C . . 109.5 ?
H46B C46 H46C . . 109.5 ?
N51 O51 Co2 . . 120.20(11) ?
C51 N51 O51 . . 120.45(17) ?
C55 N51 O51 . . 118.22(17) ?
C55 N51 C51 . . 121.32(17) ?
N51 C51 H51 . . 120.0 ?
N51 C51 C52 . . 120.03(18) ?
C52 C51 H51 . . 120.0 ?
C51 C52 H52 . . 119.7 ?
C51 C52 C53 . . 120.55(18) ?
C53 C52 H52 . . 119.7 ?
C52 C53 C56 . . 122.25(18) ?
C54 C53 C52 . . 117.00(18) ?
C54 C53 C56 . . 120.74(18) ?
C53 C54 H54 . . 119.3 ?
C55 C54 C53 . . 121.34(19) ?
C55 C54 H54 . . 119.3 ?
N51 C55 C54 . . 119.73(18) ?
N51 C55 H55 . . 120.1 ?
C54 C55 H55 . . 120.1 ?
C53 C56 H56A . . 109.5 ?
C53 C56 H56B . . 109.5 ?
C53 C56 H56C . . 109.5 ?
H56A C56 H56B . . 109.5 ?
H56A C56 H56C . . 109.5 ?
H56B C56 H56C . . 109.5 ?
N61 O61 Co2 . . 117.27(11) ?
C61 N61 O61 . . 118.81(16) ?
C61 N61 C65 . . 121.31(17) ?
C65 N61 O61 . . 119.85(16) ?
N61 C61 H61 . . 119.9 ?
N61 C61 C62 . . 120.28(18) ?
C62 C61 H61 . . 119.9 ?
C61 C62 H62 . . 119.7 ?
C61 C62 C63 . . 120.57(18) ?
C63 C62 H62 . . 119.7 ?
C62 C63 C66 . . 120.74(19) ?
C64 C63 C62 . . 117.33(18) ?
C64 C63 C66 . . 121.93(18) ?
C63 C64 H64 . . 119.6 ?
C65 C64 C63 . . 120.77(18) ?
C65 C64 H64 . . 119.6 ?
N61 C65 C64 . . 119.70(18) ?
N61 C65 H65 . . 120.1 ?
C64 C65 H65 . . 120.1 ?
C63 C66 H66A . . 109.5 ?
C63 C66 H66B . . 109.5 ?
C63 C66 H66C . . 109.5 ?
H66A C66 H66B . . 109.5 ?
H66A C66 H66C . . 109.5 ?
H66B C66 H66C . . 109.5 ?

loop_
_geom_bond_atom_site_label_1
_geom_bond_atom_site_label_2
_geom_bond_site_symmetry_2
_geom_bond_distance
_geom_bond_publ_flag
Co1 N1 . 2.0767(16) y
Co1 N2 . 2.0895(15) y
Co1 O11 . 1.9949(13) y
Co1 O21 . 1.9989(14) y
Co1 O31 . 2.0045(14) y
N1 C1 . 1.162(2) ?
C1 S1 . 1.6362(19) ?
N2 C2 . 1.170(2) ?
C2 S2 . 1.6352(19) ?
O11 N11 . 1.348(2) ?
N11 C11 . 1.348(2) ?
N11 C15 . 1.348(2) ?
C11 H11 . 0.9500 ?
C11 C12 . 1.374(3) ?
C12 H12 . 0.9500 ?
C12 C13 . 1.396(3) ?
C13 C14 . 1.388(3) ?
C13 C16 . 1.499(3) ?
C14 H14 . 0.9500 ?
C14 C15 . 1.372(3) ?
C15 H15 . 0.9500 ?
C16 H16A . 0.9800 ?
C16 H16B . 0.9800 ?
C16 H16C . 0.9800 ?
O21 N21 . 1.349(2) ?
N21 C21 . 1.348(2) ?
N21 C25 . 1.345(3) ?
C21 H21 . 0.9500 ?
C21 C22 . 1.376(3) ?
C22 H22 . 0.9500 ?
C22 C23 . 1.389(3) ?
C23 C24 . 1.394(3) ?
C23 C26 . 1.496(3) ?
C24 H24 . 0.9500 ?
C24 C25 . 1.367(3) ?
C25 H25 . 0.9500 ?
C26 H26A . 0.9800 ?
C26 H26B . 0.9800 ?
C26 H26C . 0.9800 ?
O31 N31 . 1.346(2) ?
N31 C31 . 1.352(3) ?
N31 C35 . 1.348(3) ?
C31 H31 . 0.9500 ?
C31 C32 . 1.371(3) ?
C32 H32 . 0.9500 ?
C32 C33 . 1.397(3) ?
C33 C34 . 1.392(3) ?
C33 C36 . 1.497(3) ?
C34 H34 . 0.9500 ?
C34 C35 . 1.373(3) ?
C35 H35 . 0.9500 ?
C36 H36A . 0.9800 ?
C36 H36B . 0.9800 ?
C36 H36C . 0.9800 ?
Co2 N3 . 2.0804(16) y
Co2 N4 . 2.0844(16) y
Co2 O41 . 1.9999(13) y
Co2 O51 . 1.9880(14) y
Co2 O61 . 1.9941(14) y
N3 C3 . 1.160(2) ?
C3 S3 . 1.6388(19) ?
N4 C4 . 1.164(2) ?
C4 S4 . 1.6353(19) ?
O41 N41 . 1.3494(19) ?
N41 C41 . 1.348(2) ?
N41 C45 . 1.345(2) ?
C41 H41 . 0.9500 ?
C41 C42 . 1.372(3) ?
C42 H42 . 0.9500 ?
C42 C43 . 1.397(3) ?
C43 C44 . 1.392(3) ?
C43 C46 . 1.500(3) ?
C44 H44 . 0.9500 ?
C44 C45 . 1.375(3) ?
C45 H45 . 0.9500 ?
C46 H46A . 0.9800 ?
C46 H46B . 0.9800 ?
C46 H46C . 0.9800 ?
O51 N51 . 1.351(2) ?
N51 C51 . 1.346(3) ?
N51 C55 . 1.344(3) ?
C51 H51 . 0.9500 ?
C51 C52 . 1.373(3) ?
C52 H52 . 0.9500 ?
C52 C53 . 1.395(3) ?
C53 C54 . 1.385(3) ?
C53 C56 . 1.495(3) ?
C54 H54 . 0.9500 ?
C54 C55 . 1.369(3) ?
C55 H55 . 0.9500 ?
C56 H56A . 0.9800 ?
C56 H56B . 0.9800 ?
C56 H56C . 0.9800 ?
O61 N61 . 1.349(2) ?
N61 C61 . 1.345(3) ?
N61 C65 . 1.345(2) ?
C61 H61 . 0.9500 ?
C61 C62 . 1.368(3) ?
C62 H62 . 0.9500 ?
C62 C63 . 1.392(3) ?
C63 C64 . 1.389(3) ?
C63 C66 . 1.495(3) ?
C64 H64 . 0.9500 ?
C64 C65 . 1.377(3) ?
C65 H65 . 0.9500 ?
C66 H66A . 0.9800 ?
C66 H66B . 0.9800 ?
C66 H66C . 0.9800 ?

loop_
_geom_hbond_atom_site_label_D
_geom_hbond_atom_site_label_H
_geom_hbond_atom_site_label_A
_geom_hbond_site_symmetry_A
_geom_hbond_distance_DH
_geom_hbond_distance_HA
_geom_hbond_distance_DA
_geom_hbond_angle_DHA
C11 H11 S4 1_665 0.95 2.88 3.8088(19) 166.2
C21 H21 S2 2_665 0.95 2.87 3.739(2) 152.6
C24 H24 S1 2_765 0.95 2.90 3.841(2) 169.3
C25 H25 O31 2_765 0.95 2.63 3.259(2) 123.9
C31 H31 O21 2_765 0.95 2.44 3.277(2) 146.3
C34 H34 S3 . 0.95 2.99 3.754(2) 138.0
C41 H41 S3 2_666 0.95 2.97 3.6966(19) 134.3
C45 H45 S2 . 0.95 2.89 3.6082(19) 133.3
C55 H55 O61 2_656 0.95 2.46 3.184(2) 133.0
C61 H61 O51 2_656 0.95 2.48 3.233(2) 135.7
C62 H62 S3 2_656 0.95 2.98 3.900(2) 162.4
C64 H64 N4 2_556 0.95 2.64 3.484(2) 148.0
C65 H65 S4 2_556 0.95 3.00 3.870(2) 153.7

loop_
_twin_individual_id
_twin_individual_mass_fraction_refined
_twin_individual_twin_matrix_11
_twin_individual_twin_matrix_12
_twin_individual_twin_matrix_13
_twin_individual_twin_matrix_21
_twin_individual_twin_matrix_22
_twin_individual_twin_matrix_23
_twin_individual_twin_matrix_31
_twin_individual_twin_matrix_32
_twin_individual_twin_matrix_33
1 0.8356(6) 1.0000 0.0000 0.0000 0.0000 1.0000 0.0000 0.0000 0.0000 1.0000
2 0.1644(6) -1.0000 -0.0001 0.0000 0.0003 -0.9999 -0.0003 0.2127 0.2540 1.0000
